data_9009512
loop_
_publ_author_name
'Kolitsch, U.'
'Slade, P. G.'
'Tiekink, E. R. T.'
'Pring, A.'

_publ_section_title
;
 The structure of antimonian dussertite
 and the role of antimony in oxysalt minerals
 Locality: Clara mine, Black Forest, Germany
;
_journal_name_full 'Mineralogical Magazine'
_journal_page_first 17
_journal_page_last 26
_journal_paper_doi 10.1180/002646199548277
_journal_volume 63
_journal_year 1999
_chemical_formula_sum 'As2 Ba Fe2.52 O14 Sb0.48'
_chemical_name_mineral Dussertite
_space_group_IT_number 166
_symmetry_space_group_name_Hall '-R 3 2"'
_symmetry_space_group_name_H-M 'R -3 m :H'
_cell_angle_alpha 90
_cell_angle_beta 90
_cell_angle_gamma 120
_cell_length_a 7.410
_cell_length_b 7.410
_cell_length_c 17.4840
_cell_formula_units_Z 3
_cell_volume 831.396
_exptl_crystal_density_diffrn 4.256
_cod_original_sg_symbol_H-M 'R -3 m'
_cod_original_formula_sum 'Ba (Fe2.52 Sb.48) As2 O14'
_cod_database_code 9009512

loop_
_symmetry_equiv_pos_as_xyz
x,y,z
2/3+x,1/3+y,1/3+z
1/3+x,2/3+y,2/3+z
x,x-y,z
2/3+x,1/3+x-y,1/3+z
1/3+x,2/3+x-y,2/3+z
y,x,-z
2/3+y,1/3+x,1/3-z
1/3+y,2/3+x,2/3-z
-x+y,y,z
2/3-x+y,1/3+y,1/3+z
1/3-x+y,2/3+y,2/3+z
-x,-x+y,-z
2/3-x,1/3-x+y,1/3-z
1/3-x,2/3-x+y,2/3-z
-y,-x,z
2/3-y,1/3-x,1/3+z
1/3-y,2/3-x,2/3+z
x-y,-y,-z
2/3+x-y,1/3-y,1/3-z
1/3+x-y,2/3-y,2/3-z
y,-x+y,-z
2/3+y,1/3-x+y,1/3-z
1/3+y,2/3-x+y,2/3-z
-x+y,-x,z
2/3-x+y,1/3-x,1/3+z
1/3-x+y,2/3-x,2/3+z
-x,-y,-z
2/3-x,1/3-y,1/3-z
1/3-x,2/3-y,2/3-z
-y,x-y,z
2/3-y,1/3+x-y,1/3+z
1/3-y,2/3+x-y,2/3+z
x-y,x,-z
2/3+x-y,1/3+x,1/3-z
1/3+x-y,2/3+x,2/3-z

loop_
_atom_site_aniso_label
_atom_site_aniso_U_11
_atom_site_aniso_U_22
_atom_site_aniso_U_33
_atom_site_aniso_U_12
_atom_site_aniso_U_13
_atom_site_aniso_U_23
Ba 0.01480 0.01480 0.01710 0.00740 0.00000 0.00000
Fe 0.01240 0.00940 0.01840 0.00470 0.00030 0.00060
Sb 0.01240 0.00940 0.01840 0.00470 0.00030 0.00060
As 0.01010 0.01010 0.01790 0.00510 0.00000 0.00000

loop_
_atom_site_label
_atom_site_fract_x
_atom_site_fract_y
_atom_site_fract_z
_atom_site_occupancy
_atom_site_U_iso_or_equiv
Ba 0.00000 0.00000 0.00000 1.00000 0.01550
Fe 0.50000 0.00000 0.50000 0.84000 0.01360
Sb 0.50000 0.00000 0.50000 0.16000 0.01360
As 0.00000 0.00000 0.31047 1.00000 0.01270
O1 0.00000 0.00000 0.59290 1.00000 0.01800
O2 0.20990 0.79010 -0.05540 1.00000 0.01450
O3 0.12600 0.87400 0.13660 1.00000 0.01310
